data_7242939
loop_
_publ_author_name
'Bristow, Jonathan C.'
'Cliff, Stacey V. A.'
'Yang, Songjie'
'Wallis, John D.'

_publ_section_title
;
 Interaction, bond formation or reaction between a dimethylamino group and
 an adjacent alkene or aldehyde group in aromatic systems controlled by
 remote molecular constraints
;
_journal_issue 25
_journal_name_full CrystEngComm
_journal_page_first 4500
_journal_page_last 4512
_journal_paper_doi 10.1039/D1CE00377A
_journal_volume 23
_journal_year 2021
_chemical_formula_moiety 'C24 H21 N'
_chemical_formula_sum 'C24 H21 N'
_chemical_formula_weight 323.42
_chemical_melting_point 236.5(5)
_chemical_name_systematic
;
1-Dimethylamino-4,5-diphenylnaphthalene
;
_space_group_crystal_system monoclinic
_space_group_IT_number 15
_space_group_name_Hall '-C 2yc'
_space_group_name_H-M_alt 'C 1 2/c 1'
_atom_sites_solution_hydrogens geom
_audit_creation_method SHELXL-2016/6
_audit_update_record
;
2021-03-09 deposited with the CCDC.	2021-05-27 downloaded from the CCDC.
;
_cell_angle_alpha 90
_cell_angle_beta 99.142(3)
_cell_angle_gamma 90
_cell_formula_units_Z 8
_cell_length_a 22.0584(7)
_cell_length_b 9.7183(2)
_cell_length_c 16.5596(4)
_cell_measurement_reflns_used 6450
_cell_measurement_temperature 150(2)
_cell_measurement_theta_max 24.122
_cell_measurement_theta_min 3.503
_cell_volume 3504.79(16)
_computing_cell_refinement 'CrysAlisPro 1.171.39.46 (Rigaku OD, 2018)'
_computing_data_collection 'CrysAlisPro 1.171.39.46 (Rigaku OD, 2018)'
_computing_data_reduction 'CrysAlisPro 1.171.39.46 (Rigaku OD, 2018)'
_computing_structure_refinement 'SHELXL-2016/6 (Sheldrick, 2016)'
_computing_structure_solution SHELXS
_diffrn_ambient_temperature 150(2)
_diffrn_measured_fraction_theta_full 0.998
_diffrn_measured_fraction_theta_max 0.998
_diffrn_measurement_device 'four-circle diffractometer'
_diffrn_measurement_device_type 'Xcalibur, Sapphire3, Gemini'
_diffrn_measurement_method '\w scans'
_diffrn_radiation_type MoK\a
_diffrn_radiation_wavelength 0.71073
_diffrn_reflns_av_R_equivalents 0.0687
_diffrn_reflns_av_unetI/netI 0.0378
_diffrn_reflns_Laue_measured_fraction_full 0.998
_diffrn_reflns_Laue_measured_fraction_max 0.998
_diffrn_reflns_limit_h_max 27
_diffrn_reflns_limit_h_min -27
_diffrn_reflns_limit_k_max 12
_diffrn_reflns_limit_k_min -12
_diffrn_reflns_limit_l_max 20
_diffrn_reflns_limit_l_min -20
_diffrn_reflns_number 35872
_diffrn_reflns_point_group_measured_fraction_full 0.998
_diffrn_reflns_point_group_measured_fraction_max 0.998
_diffrn_reflns_theta_full 25.242
_diffrn_reflns_theta_max 26.372
_diffrn_reflns_theta_min 3.277
_exptl_absorpt_coefficient_mu 0.070
_exptl_absorpt_correction_T_max 1.00000
_exptl_absorpt_correction_T_min 0.93259
_exptl_absorpt_correction_type multi-scan
_exptl_absorpt_process_details
;
CrysAlisPro 1.171.38.43f (Rigaku Oxford Diffraction, 2015)
Empirical absorption correction using spherical harmonics,
 implemented in SCALE3 ABSPACK scaling algorithm.
;
_exptl_crystal_colour colourless
_exptl_crystal_density_diffrn 1.226
_exptl_crystal_description needle
_exptl_crystal_F_000 1376
_exptl_crystal_recrystallization_method 'Re-crystallisation from solvent: hexane'
_refine_diff_density_max 0.154
_refine_diff_density_min -0.170
_refine_diff_density_rms 0.035
_refine_ls_extinction_method none
_refine_ls_goodness_of_fit_ref 1.030
_refine_ls_hydrogen_treatment constr
_refine_ls_matrix_type full
_refine_ls_number_parameters 228
_refine_ls_number_reflns 3568
_refine_ls_number_restraints 0
_refine_ls_restrained_S_all 1.030
_refine_ls_R_factor_all 0.0746
_refine_ls_R_factor_gt 0.0476
_refine_ls_shift/su_max 0.000
_refine_ls_shift/su_mean 0.000
_refine_ls_structure_factor_coef Fsqd
_refine_ls_weighting_details 'w=1/[\s^2^(Fo^2^)+(0.0454P)^2^+1.2734P] where P=(Fo^2^+2Fc^2^)/3'
_refine_ls_weighting_scheme calc
_refine_ls_wR_factor_gt 0.1015
_refine_ls_wR_factor_ref 0.1137
_reflns_Friedel_coverage 0.000
_reflns_number_gt 2558
_reflns_number_total 3568
_reflns_threshold_expression 'I > 2\s(I)'
_cod_data_source_file d1ce00377a2.cif
_cod_data_source_block jb412abs
_cod_depositor_comments
;
The following automatic conversions were performed:

data item '_chemical_melting_point' value '236-237' was changed to
'236.5(5)' -- the average value was taken and precision was
estimated.

Automatic conversion script
Id: cif_fix_values 7556 2019-12-06 15:28:31Z antanas 

 Adding full bibliography for 7242927--7242944.cif.
;
_cod_original_cell_volume 3504.78(16)
_cod_database_code 7242939
_shelx_shelxl_version_number 2016/6
_shelx_space_group_comment
;
The symmetry employed for this shelxl refinement is uniquely defined
by the following loop, which should always be used as a source of
symmetry information in preference to the above space-group names.
They are only intended as comments.
;
_olex2_refinement_description
;
1. Fixed Uiso
 At 1.2 times of:
  All C(H) groups
 At 1.5 times of:
  All C(H,H,H) groups
2.a Aromatic/amide H refined with riding coordinates:
 C2(H2), C3(H3), C7(H7), C8(H8), C9(H9), C14(H14), C15(H15), C16(H16),
 C17(H17), C18(H18), C20(H20), C21(H21), C22(H22), C23(H23), C24(H24)
2.b Idealised Me refined as rotating group:
 C11(H11A,H11B,H11C), C12(H12A,H12B,H12C)
;

loop_
_space_group_symop_operation_xyz
'x, y, z'
'-x, y, -z+1/2'
'x+1/2, y+1/2, z'
'-x+1/2, y+1/2, -z+1/2'
'-x, -y, -z'
'x, -y, z-1/2'
'-x+1/2, -y+1/2, -z'
'x+1/2, -y+1/2, z-1/2'

loop_
_atom_site_label
_atom_site_type_symbol
_atom_site_fract_x
_atom_site_fract_y
_atom_site_fract_z
_atom_site_U_iso_or_equiv
_atom_site_adp_type
_atom_site_occupancy
_atom_site_site_symmetry_order
_atom_site_calc_flag
_atom_site_refinement_flags_posn
_atom_site_refinement_flags_adp
_atom_site_refinement_flags_occupancy
_atom_site_disorder_assembly
_atom_site_disorder_group
N1 N 0.41805(6) 0.39271(13) 0.09355(8) 0.0345(3) Uani 1 1 d . . . . .
C1 C 0.35654(7) 0.39906(15) 0.10945(9) 0.0309(4) Uani 1 1 d . . . . .
C2 C 0.30672(8) 0.40784(16) 0.04914(10) 0.0342(4) Uani 1 1 d . . . . .
H2 H 0.312289 0.415464 -0.005179 0.041 Uiso 1 1 calc R . . . .
C3 C 0.24733(7) 0.40542(16) 0.06868(9) 0.0337(4) Uani 1 1 d . . . . .
H3 H 0.214296 0.410239 0.026213 0.040 Uiso 1 1 calc R . . . .
C4 C 0.23530(7) 0.39633(15) 0.14721(9) 0.0290(4) Uani 1 1 d . . . . .
C5 C 0.28625(7) 0.39187(14) 0.21339(9) 0.0285(4) Uani 1 1 d . . . . .
C6 C 0.28067(7) 0.38563(15) 0.29900(9) 0.0306(4) Uani 1 1 d . . . . .
C7 C 0.33258(8) 0.36306(16) 0.35579(10) 0.0356(4) Uani 1 1 d . . . . .
H7 H 0.328601 0.357650 0.410775 0.043 Uiso 1 1 calc R . . . .
C8 C 0.39059(8) 0.34808(17) 0.33426(10) 0.0375(4) Uani 1 1 d . . . . .
H8 H 0.424167 0.327992 0.374000 0.045 Uiso 1 1 calc R . . . .
C9 C 0.39794(8) 0.36290(16) 0.25507(10) 0.0349(4) Uani 1 1 d . . . . .
H9 H 0.437073 0.356704 0.241161 0.042 Uiso 1 1 calc R . . . .
C10 C 0.34704(7) 0.38767(15) 0.19309(9) 0.0299(4) Uani 1 1 d . . . . .
C11 C 0.45214(8) 0.52123(18) 0.11093(11) 0.0430(4) Uani 1 1 d . . . . .
H11A H 0.438243 0.587267 0.068939 0.065 Uiso 1 1 calc GR . . . .
H11B H 0.495166 0.504244 0.112353 0.065 Uiso 1 1 calc GR . . . .
H11C H 0.445372 0.556526 0.162908 0.065 Uiso 1 1 calc GR . . . .
C12 C 0.42523(8) 0.3411(2) 0.01311(10) 0.0448(5) Uani 1 1 d . . . . .
H12A H 0.401767 0.258108 0.001878 0.067 Uiso 1 1 calc GR . . . .
H12B H 0.467790 0.322040 0.011969 0.067 Uiso 1 1 calc GR . . . .
H12C H 0.410859 0.408937 -0.027567 0.067 Uiso 1 1 calc GR . . . .
C13 C 0.16951(7) 0.38084(15) 0.15625(9) 0.0289(4) Uani 1 1 d . . . . .
C14 C 0.12712(8) 0.48178(17) 0.12621(10) 0.0346(4) Uani 1 1 d . . . . .
H14 H 0.140555 0.560961 0.102936 0.041 Uiso 1 1 calc R . . . .
C15 C 0.06548(8) 0.46647(18) 0.13034(10) 0.0401(4) Uani 1 1 d . . . . .
H15 H 0.037856 0.535332 0.110307 0.048 Uiso 1 1 calc R . . . .
C16 C 0.04481(8) 0.34922(19) 0.16412(10) 0.0406(4) Uani 1 1 d . . . . .
H16 H 0.003362 0.339053 0.167487 0.049 Uiso 1 1 calc R . . . .
C17 C 0.08607(8) 0.24707(18) 0.19291(10) 0.0379(4) Uani 1 1 d . . . . .
H17 H 0.072203 0.167361 0.215134 0.046 Uiso 1 1 calc R . . . .
C18 C 0.14782(7) 0.26217(16) 0.18901(9) 0.0321(4) Uani 1 1 d . . . . .
H18 H 0.175130 0.192381 0.208457 0.038 Uiso 1 1 calc R . . . .
C19 C 0.22283(7) 0.40476(16) 0.33375(9) 0.0310(4) Uani 1 1 d . . . . .
C20 C 0.18695(8) 0.52243(16) 0.32015(9) 0.0329(4) Uani 1 1 d . . . . .
H20 H 0.197697 0.590796 0.285755 0.039 Uiso 1 1 calc R . . . .
C21 C 0.13542(8) 0.53930(18) 0.35708(10) 0.0373(4) Uani 1 1 d . . . . .
H21 H 0.111562 0.618163 0.346818 0.045 Uiso 1 1 calc R . . . .
C22 C 0.11927(8) 0.4396(2) 0.40906(10) 0.0413(4) Uani 1 1 d . . . . .
H22 H 0.084658 0.451103 0.433927 0.050 Uiso 1 1 calc R . . . .
C23 C 0.15483(8) 0.32295(19) 0.42387(10) 0.0420(4) Uani 1 1 d . . . . .
H23 H 0.144233 0.255838 0.459158 0.050 Uiso 1 1 calc R . . . .
C24 C 0.20600(8) 0.30492(18) 0.38675(9) 0.0373(4) Uani 1 1 d . . . . .
H24 H 0.229522 0.225574 0.397097 0.045 Uiso 1 1 calc R . . . .

loop_
_atom_site_aniso_label
_atom_site_aniso_U_11
_atom_site_aniso_U_22
_atom_site_aniso_U_33
_atom_site_aniso_U_23
_atom_site_aniso_U_13
_atom_site_aniso_U_12
N1 0.0319(8) 0.0350(8) 0.0371(8) -0.0047(6) 0.0068(6) -0.0029(6)
C1 0.0318(9) 0.0270(8) 0.0339(9) -0.0015(7) 0.0057(7) -0.0014(7)
C2 0.0381(10) 0.0367(9) 0.0284(8) 0.0013(7) 0.0072(7) -0.0034(7)
C3 0.0345(10) 0.0345(9) 0.0306(9) 0.0025(7) 0.0004(7) -0.0014(7)
C4 0.0332(9) 0.0233(8) 0.0298(8) 0.0006(6) 0.0032(7) -0.0010(7)
C5 0.0331(9) 0.0214(7) 0.0306(8) -0.0002(6) 0.0035(7) -0.0014(6)
C6 0.0379(10) 0.0223(8) 0.0311(8) 0.0005(6) 0.0033(7) -0.0028(7)
C7 0.0433(11) 0.0334(9) 0.0283(9) 0.0014(7) 0.0006(7) -0.0027(8)
C8 0.0388(10) 0.0355(9) 0.0347(9) 0.0018(7) -0.0045(8) -0.0014(8)
C9 0.0306(9) 0.0327(9) 0.0400(10) -0.0017(7) 0.0007(7) -0.0019(7)
C10 0.0329(9) 0.0239(8) 0.0320(9) -0.0026(6) 0.0022(7) -0.0031(7)
C11 0.0331(10) 0.0417(10) 0.0555(11) -0.0058(9) 0.0106(8) -0.0042(8)
C12 0.0390(11) 0.0526(11) 0.0442(10) -0.0063(9) 0.0106(8) -0.0018(9)
C13 0.0331(9) 0.0297(8) 0.0232(8) -0.0020(6) 0.0021(6) -0.0010(7)
C14 0.0374(10) 0.0321(9) 0.0341(9) 0.0022(7) 0.0054(7) -0.0014(7)
C15 0.0364(10) 0.0460(11) 0.0368(9) 0.0028(8) 0.0023(8) 0.0066(8)
C16 0.0316(10) 0.0529(11) 0.0374(10) -0.0009(8) 0.0057(8) -0.0044(8)
C17 0.0424(11) 0.0399(10) 0.0314(9) 0.0016(7) 0.0057(8) -0.0115(8)
C18 0.0356(10) 0.0298(8) 0.0293(9) 0.0005(7) 0.0006(7) -0.0020(7)
C19 0.0379(9) 0.0295(9) 0.0246(8) -0.0029(7) 0.0023(7) -0.0065(7)
C20 0.0417(10) 0.0278(8) 0.0293(8) -0.0006(7) 0.0061(7) -0.0056(7)
C21 0.0378(10) 0.0391(10) 0.0345(9) -0.0047(8) 0.0041(8) -0.0034(8)
C22 0.0358(10) 0.0555(12) 0.0325(9) -0.0061(8) 0.0055(8) -0.0097(9)
C23 0.0472(11) 0.0497(11) 0.0280(9) 0.0052(8) 0.0027(8) -0.0165(9)
C24 0.0442(11) 0.0357(9) 0.0304(9) 0.0038(7) 0.0011(8) -0.0045(8)

loop_
_atom_type_symbol
_atom_type_description
_atom_type_scat_dispersion_real
_atom_type_scat_dispersion_imag
_atom_type_scat_source
C C 0.0033 0.0016 'International Tables Vol C Tables 4.2.6.8 and 6.1.1.4'
H H 0.0000 0.0000 'International Tables Vol C Tables 4.2.6.8 and 6.1.1.4'
N N 0.0061 0.0033 'International Tables Vol C Tables 4.2.6.8 and 6.1.1.4'

loop_
_geom_angle_atom_site_label_1
_geom_angle_atom_site_label_2
_geom_angle_atom_site_label_3
_geom_angle
_geom_angle_site_symmetry_1
_geom_angle_site_symmetry_3
_geom_angle_publ_flag
C1 N1 C11 113.69(13) . . ?
C1 N1 C12 115.44(13) . . ?
C12 N1 C11 110.33(13) . . ?
N1 C1 C10 117.65(14) . . ?
C2 C1 N1 123.19(14) . . ?
C2 C1 C10 119.07(15) . . ?
C1 C2 C3 120.30(15) . . ?
C4 C3 C2 123.38(15) . . ?
C3 C4 C5 118.60(14) . . ?
C3 C4 C13 116.12(13) . . ?
C5 C4 C13 125.11(13) . . ?
C4 C5 C6 124.79(14) . . ?
C10 C5 C4 117.91(13) . . ?
C10 C5 C6 117.26(14) . . ?
C5 C6 C19 125.80(14) . . ?
C7 C6 C5 119.03(15) . . ?
C7 C6 C19 115.16(14) . . ?
C6 C7 C8 122.72(15) . . ?
C9 C8 C7 119.62(15) . . ?
C8 C9 C10 121.10(16) . . ?
C5 C10 C1 120.58(14) . . ?
C9 C10 C1 119.41(15) . . ?
C9 C10 C5 119.87(14) . . ?
C14 C13 C4 120.19(14) . . ?
C18 C13 C4 121.57(14) . . ?
C18 C13 C14 118.07(15) . . ?
C15 C14 C13 121.17(16) . . ?
C16 C15 C14 120.07(16) . . ?
C15 C16 C17 119.50(16) . . ?
C16 C17 C18 120.58(16) . . ?
C17 C18 C13 120.58(15) . . ?
C20 C19 C6 122.70(14) . . ?
C20 C19 C24 118.17(15) . . ?
C24 C19 C6 118.97(14) . . ?
C21 C20 C19 120.87(15) . . ?
C22 C21 C20 120.29(17) . . ?
C23 C22 C21 119.51(17) . . ?
C22 C23 C24 120.53(16) . . ?
C23 C24 C19 120.63(16) . . ?

loop_
_geom_bond_atom_site_label_1
_geom_bond_atom_site_label_2
_geom_bond_distance
_geom_bond_site_symmetry_2
_geom_bond_publ_flag
N1 C1 1.424(2) . ?
N1 C11 1.463(2) . ?
N1 C12 1.455(2) . ?
C1 C2 1.365(2) . ?
C1 C10 1.438(2) . ?
C2 C3 1.399(2) . ?
C3 C4 1.371(2) . ?
C4 C5 1.440(2) . ?
C4 C13 1.490(2) . ?
C5 C6 1.444(2) . ?
C5 C10 1.434(2) . ?
C6 C7 1.379(2) . ?
C6 C19 1.492(2) . ?
C7 C8 1.389(2) . ?
C8 C9 1.354(2) . ?
C9 C10 1.416(2) . ?
C13 C14 1.391(2) . ?
C13 C18 1.391(2) . ?
C14 C15 1.380(2) . ?
C15 C16 1.378(2) . ?
C16 C17 1.380(2) . ?
C17 C18 1.382(2) . ?
C19 C20 1.389(2) . ?
C19 C24 1.398(2) . ?
C20 C21 1.383(2) . ?
C21 C22 1.380(2) . ?
C22 C23 1.378(3) . ?
C23 C24 1.380(2) . ?

loop_
_geom_torsion_atom_site_label_1
_geom_torsion_atom_site_label_2
_geom_torsion_atom_site_label_3
_geom_torsion_atom_site_label_4
_geom_torsion
_geom_torsion_site_symmetry_1
_geom_torsion_site_symmetry_2
_geom_torsion_site_symmetry_3
_geom_torsion_site_symmetry_4
_geom_torsion_publ_flag
N1 C1 C2 C3 176.16(14) . . . . ?
N1 C1 C10 C5 -179.39(13) . . . . ?
N1 C1 C10 C9 -3.6(2) . . . . ?
C1 C2 C3 C4 0.9(2) . . . . ?
C2 C1 C10 C5 -2.9(2) . . . . ?
C2 C1 C10 C9 172.90(14) . . . . ?
C2 C3 C4 C5 1.3(2) . . . . ?
C2 C3 C4 C13 -174.07(14) . . . . ?
C3 C4 C5 C6 178.46(14) . . . . ?
C3 C4 C5 C10 -4.2(2) . . . . ?
C3 C4 C13 C14 -60.21(19) . . . . ?
C3 C4 C13 C18 115.00(16) . . . . ?
C4 C5 C6 C7 171.29(14) . . . . ?
C4 C5 C6 C19 -10.2(2) . . . . ?
C4 C5 C10 C1 5.0(2) . . . . ?
C4 C5 C10 C9 -170.73(13) . . . . ?
C4 C13 C14 C15 176.81(14) . . . . ?
C4 C13 C18 C17 -176.62(14) . . . . ?
C5 C4 C13 C14 124.73(16) . . . . ?
C5 C4 C13 C18 -60.1(2) . . . . ?
C5 C6 C7 C8 1.0(2) . . . . ?
C5 C6 C19 C20 -56.7(2) . . . . ?
C5 C6 C19 C24 127.83(16) . . . . ?
C6 C5 C10 C1 -177.45(13) . . . . ?
C6 C5 C10 C9 6.8(2) . . . . ?
C6 C7 C8 C9 3.5(2) . . . . ?
C6 C19 C20 C21 -176.48(14) . . . . ?
C6 C19 C24 C23 176.14(14) . . . . ?
C7 C6 C19 C20 121.86(16) . . . . ?
C7 C6 C19 C24 -53.60(19) . . . . ?
C7 C8 C9 C10 -2.7(2) . . . . ?
C8 C9 C10 C1 -178.31(15) . . . . ?
C8 C9 C10 C5 -2.5(2) . . . . ?
C10 C1 C2 C3 -0.1(2) . . . . ?
C10 C5 C6 C7 -6.1(2) . . . . ?
C10 C5 C6 C19 172.47(14) . . . . ?
C11 N1 C1 C2 105.10(18) . . . . ?
C11 N1 C1 C10 -78.54(18) . . . . ?
C12 N1 C1 C2 -23.9(2) . . . . ?
C12 N1 C1 C10 152.49(14) . . . . ?
C13 C4 C5 C6 -6.6(2) . . . . ?
C13 C4 C5 C10 170.75(13) . . . . ?
C13 C14 C15 C16 -0.5(2) . . . . ?
C14 C13 C18 C17 -1.3(2) . . . . ?
C14 C15 C16 C17 -0.7(3) . . . . ?
C15 C16 C17 C18 0.8(3) . . . . ?
C16 C17 C18 C13 0.2(2) . . . . ?
C18 C13 C14 C15 1.4(2) . . . . ?
C19 C6 C7 C8 -177.65(14) . . . . ?
C19 C20 C21 C22 0.8(2) . . . . ?
C20 C19 C24 C23 0.5(2) . . . . ?
C20 C21 C22 C23 -0.1(2) . . . . ?
C21 C22 C23 C24 -0.4(2) . . . . ?
C22 C23 C24 C19 0.2(2) . . . . ?
C24 C19 C20 C21 -1.0(2) . . . . ?
